data_7122452
loop_
_publ_author_name
'Li, Jun'
'Daniliuc, Constantin G.'
'Kehr, Gerald'
'Erker, Gerhard'

_publ_section_title
;
 A convenient route to internally phosphane-stabilized aryltriborane(7)
 compounds.
;
_journal_issue 89
_journal_name_full 'Chemical communications (Cambridge, England)'
_journal_page_first 12606
_journal_page_last 12609
_journal_paper_doi 10.1039/c8cc06728g
_journal_volume 54
_journal_year 2018
_chemical_formula_sum 'C24 H26 Br P'
_chemical_formula_weight 425.33
_space_group_IT_number 19
_space_group_name_Hall 'P 2ac 2ab'
_space_group_name_H-M_alt 'P 21 21 21'
_symmetry_cell_setting orthorhombic
_symmetry_space_group_name_Hall 'P 2ac 2ab'
_symmetry_space_group_name_H-M 'P 21 21 21'
_atom_sites_solution_hydrogens geom
_atom_sites_solution_primary direct
_atom_sites_solution_secondary difmap
_audit_creation_method SHELXL-97
_audit_update_record
;
2018-08-01 deposited with the CCDC.
2018-10-12 downloaded from the CCDC.
;
_cell_angle_alpha 90.00
_cell_angle_beta 90.00
_cell_angle_gamma 90.00
_cell_formula_units_Z 8
_cell_length_a 7.9924(2)
_cell_length_b 15.6376(5)
_cell_length_c 33.0811(13)
_cell_measurement_reflns_used 9210
_cell_measurement_temperature 173(2)
_cell_measurement_theta_max 27.88
_cell_measurement_theta_min 4.08
_cell_volume 4134.5(2)
_computing_cell_refinement 'Collect (Nonius B.V., 1998)'
_computing_data_collection 'Collect (Nonius B.V., 1998)'
_computing_data_reduction 'Denzo-SMN (Otwinowski & Minor, 1997)'
_computing_molecular_graphics 'XP-SHELXL-2013 (Sheldrick, 2013)'
_computing_publication_material 'SHELXL-2013 (Sheldrick, 2013)'
_computing_structure_refinement 'SHELXL-2013 (Sheldrick, 2013)'
_computing_structure_solution 'SHELXL-2013 (Sheldrick, 2013)'
_diffrn_ambient_temperature 173(2)
_diffrn_measured_fraction_theta_full 0.992
_diffrn_measured_fraction_theta_max 0.992
_diffrn_measurement_device_type 'Nonius KappaCCD APEXII'
_diffrn_measurement_method '\w and \f scans'
_diffrn_radiation_monochromator 'Montel mirror'
_diffrn_radiation_source 'rotating anode Nonius FR591'
_diffrn_radiation_type MoK\a
_diffrn_radiation_wavelength 0.71073
_diffrn_reflns_av_R_equivalents 0.123
_diffrn_reflns_av_sigmaI/netI 0.0628
_diffrn_reflns_limit_h_max 9
_diffrn_reflns_limit_h_min -9
_diffrn_reflns_limit_k_max 18
_diffrn_reflns_limit_k_min -18
_diffrn_reflns_limit_l_max 39
_diffrn_reflns_limit_l_min -39
_diffrn_reflns_number 29596
_diffrn_reflns_theta_full 25.00
_diffrn_reflns_theta_max 25.00
_diffrn_reflns_theta_min 4.09
_exptl_absorpt_coefficient_mu 2.071
_exptl_absorpt_correction_T_max 0.9405
_exptl_absorpt_correction_T_min 0.5570
_exptl_absorpt_correction_type multi-scan
_exptl_absorpt_process_details 'Denzo (Otwinowski, Borek, Majewski & Minor, 2003)'
_exptl_crystal_colour colourless
_exptl_crystal_density_diffrn 1.367
_exptl_crystal_density_method 'not measured'
_exptl_crystal_description needle
_exptl_crystal_F_000 1760
_exptl_crystal_size_max 0.32
_exptl_crystal_size_mid 0.04
_exptl_crystal_size_min 0.03
_refine_diff_density_max 0.492
_refine_diff_density_min -0.609
_refine_diff_density_rms 0.093
_refine_ls_abs_structure_details 'Flack H D (1983), Acta Cryst. A39, 876-881'
_refine_ls_abs_structure_Flack 0.017(15)
_refine_ls_extinction_method none
_refine_ls_goodness_of_fit_ref 1.130
_refine_ls_hydrogen_treatment constr
_refine_ls_matrix_type full
_refine_ls_number_parameters 481
_refine_ls_number_reflns 7243
_refine_ls_number_restraints 0
_refine_ls_restrained_S_all 1.130
_refine_ls_R_factor_all 0.0998
_refine_ls_R_factor_gt 0.0712
_refine_ls_shift/su_max 0.000
_refine_ls_shift/su_mean 0.000
_refine_ls_structure_factor_coef Fsqd
_refine_ls_weighting_details 'calc w=1/[\s^2^(Fo^2^)+(0.0000P)^2^+25.6882P] where P=(Fo^2^+2Fc^2^)/3'
_refine_ls_weighting_scheme calc
_refine_ls_wR_factor_gt 0.1291
_refine_ls_wR_factor_ref 0.1460
_reflns_number_gt 5853
_reflns_number_total 7243
_reflns_threshold_expression >2sigma(I)
_cod_data_source_file c8cc06728g2.cif
_cod_data_source_block erk9119
_cod_depositor_comments 'Adding full bibliography for 7122451--7122453.cif.'
_cod_original_sg_symbol_H-M P212121
_cod_database_code 7122452

loop_
_symmetry_equiv_pos_as_xyz
'x, y, z'
'-x+1/2, -y, z+1/2'
'-x, y+1/2, -z+1/2'
'x+1/2, -y+1/2, -z'

loop_
_atom_site_label
_atom_site_type_symbol
_atom_site_fract_x
_atom_site_fract_y
_atom_site_fract_z
_atom_site_U_iso_or_equiv
_atom_site_adp_type
_atom_site_occupancy
_atom_site_symmetry_multiplicity
_atom_site_calc_flag
_atom_site_refinement_flags
Br1A Br 0.69342(11) 0.17582(6) 0.05156(3) 0.0405(2) Uani 1 1 d .
P1A P 0.6063(3) 0.01342(13) 0.11228(6) 0.0277(5) Uani 1 1 d .
C1A C 0.4363(10) 0.0644(5) 0.0834(2) 0.0299(19) Uani 1 1 d .
C6A C 0.4663(12) 0.1371(5) 0.0600(3) 0.036(2) Uani 1 1 d .
C4A C 0.1756(12) 0.1569(6) 0.0470(3) 0.043(2) Uani 1 1 d .
H4A H 0.0868 0.1877 0.0346 0.052 Uiso 1 1 calc R
C3A C 0.1429(12) 0.0861(6) 0.0699(3) 0.042(2) Uani 1 1 d .
H3A H 0.0303 0.0680 0.0734 0.050 Uiso 1 1 calc R
C5A C 0.3411(11) 0.1833(5) 0.0419(2) 0.037(2) Uani 1 1 d .
H5A H 0.3665 0.2326 0.0263 0.044 Uiso 1 1 calc R
C2A C 0.2691(11) 0.0406(5) 0.0879(2) 0.0313(19) Uani 1 1 d .
H2A H 0.2422 -0.0081 0.1038 0.038 Uiso 1 1 calc R
C11A C 0.4935(10) -0.0623(5) 0.1456(2) 0.0249(18) Uani 1 1 d .
C12A C 0.4651(11) -0.0326(5) 0.1852(2) 0.030(2) Uani 1 1 d .
C13A C 0.3885(11) -0.0847(5) 0.2130(3) 0.034(2) Uani 1 1 d .
H13A H 0.3721 -0.0638 0.2397 0.040 Uiso 1 1 calc R
C14A C 0.3337(10) -0.1675(6) 0.2036(2) 0.035(2) Uani 1 1 d .
C15A C 0.3581(10) -0.1947(5) 0.1647(2) 0.0313(19) Uani 1 1 d .
H15A H 0.3193 -0.2501 0.1574 0.038 Uiso 1 1 calc R
C16A C 0.4374(11) -0.1450(5) 0.1350(2) 0.031(2) Uani 1 1 d .
C17A C 0.5176(12) 0.0554(6) 0.1989(3) 0.039(2) Uani 1 1 d .
H17A H 0.4928 0.0621 0.2278 0.059 Uiso 1 1 calc R
H17B H 0.4561 0.0987 0.1835 0.059 Uiso 1 1 calc R
H17C H 0.6380 0.0627 0.1945 0.059 Uiso 1 1 calc R
C18A C 0.2537(13) -0.2247(5) 0.2352(2) 0.044(2) Uani 1 1 d .
H18A H 0.1756 -0.2641 0.2220 0.066 Uiso 1 1 calc R
H18B H 0.1930 -0.1894 0.2548 0.066 Uiso 1 1 calc R
H18C H 0.3408 -0.2574 0.2492 0.066 Uiso 1 1 calc R
C19A C 0.4586(12) -0.1849(6) 0.0935(2) 0.037(2) Uani 1 1 d .
H19A H 0.4203 -0.1446 0.0728 0.056 Uiso 1 1 calc R
H19B H 0.3923 -0.2375 0.0919 0.056 Uiso 1 1 calc R
H19C H 0.5769 -0.1984 0.0890 0.056 Uiso 1 1 calc R
C21A C 0.7366(11) -0.0535(5) 0.0788(2) 0.0298(18) Uani 1 1 d .
C22A C 0.8781(11) -0.0888(5) 0.0993(2) 0.0307(19) Uani 1 1 d .
C23A C 0.9865(12) -0.1401(5) 0.0783(3) 0.035(2) Uani 1 1 d .
H23A H 1.0767 -0.1655 0.0927 0.042 Uiso 1 1 calc R
C24A C 0.9721(12) -0.1571(5) 0.0373(3) 0.038(2) Uani 1 1 d .
C25A C 0.8356(12) -0.1195(5) 0.0176(2) 0.035(2) Uani 1 1 d .
H25A H 0.8228 -0.1286 -0.0106 0.042 Uiso 1 1 calc R
C26A C 0.7196(11) -0.0702(5) 0.0373(2) 0.0293(19) Uani 1 1 d .
C27A C 0.9170(12) -0.0692(6) 0.1433(2) 0.039(2) Uani 1 1 d .
H27A H 0.8196 -0.0833 0.1600 0.058 Uiso 1 1 calc R
H27B H 0.9433 -0.0083 0.1462 0.058 Uiso 1 1 calc R
H27C H 1.0132 -0.1034 0.1520 0.058 Uiso 1 1 calc R
C28A C 1.0926(13) -0.2155(7) 0.0156(3) 0.058(3) Uani 1 1 d .
H28A H 1.1997 -0.1860 0.0119 0.086 Uiso 1 1 calc R
H28B H 1.0463 -0.2309 -0.0108 0.086 Uiso 1 1 calc R
H28C H 1.1099 -0.2674 0.0317 0.086 Uiso 1 1 calc R
C29A C 0.5743(11) -0.0388(6) 0.0120(2) 0.038(2) Uani 1 1 d .
H29A H 0.5835 -0.0621 -0.0154 0.057 Uiso 1 1 calc R
H29B H 0.5763 0.0238 0.0108 0.057 Uiso 1 1 calc R
H29C H 0.4689 -0.0577 0.0242 0.057 Uiso 1 1 calc R
Br1 Br 0.24798(12) 0.24703(6) 0.16088(3) 0.0420(2) Uani 1 1 d .
P1 P 0.1559(3) 0.45084(14) 0.17222(6) 0.0296(5) Uani 1 1 d .
C1 C -0.0140(11) 0.3752(5) 0.1603(2) 0.0294(18) Uani 1 1 d .
C6 C 0.0214(11) 0.2869(5) 0.1593(2) 0.0323(19) Uani 1 1 d .
C5 C -0.1046(12) 0.2265(5) 0.1547(3) 0.040(2) Uani 1 1 d .
H5 H -0.0770 0.1675 0.1534 0.048 Uiso 1 1 calc R
C4 C -0.2672(12) 0.2514(6) 0.1519(2) 0.039(2) Uani 1 1 d .
H4 H -0.3536 0.2101 0.1489 0.047 Uiso 1 1 calc R
C3 C -0.3053(12) 0.3383(5) 0.1536(3) 0.040(2) Uani 1 1 d .
H3 H -0.4185 0.3563 0.1517 0.048 Uiso 1 1 calc R
C2 C -0.1823(12) 0.3974(5) 0.1579(3) 0.037(2) Uani 1 1 d .
H2 H -0.2122 0.4561 0.1594 0.045 Uiso 1 1 calc R
C11 C 0.2863(10) 0.4701(5) 0.1275(2) 0.0277(18) Uani 1 1 d .
C12 C 0.2670(11) 0.4344(5) 0.0882(2) 0.033(2) Uani 1 1 d .
C13 C 0.3955(12) 0.4500(6) 0.0600(3) 0.043(2) Uani 1 1 d .
H13 H 0.3853 0.4259 0.0338 0.051 Uiso 1 1 calc R
C14 C 0.5346(13) 0.4982(6) 0.0684(3) 0.045(2) Uani 1 1 d .
C15 C 0.5466(11) 0.5357(6) 0.1065(3) 0.036(2) Uani 1 1 d .
H15 H 0.6382 0.5725 0.1123 0.043 Uiso 1 1 calc R
C16 C 0.4273(12) 0.5203(6) 0.1361(2) 0.035(2) Uani 1 1 d .
C17 C 0.1182(12) 0.3831(6) 0.0746(3) 0.039(2) Uani 1 1 d .
H17D H 0.0152 0.4130 0.0822 0.059 Uiso 1 1 calc R
H17E H 0.1207 0.3267 0.0875 0.059 Uiso 1 1 calc R
H17F H 0.1218 0.3762 0.0452 0.059 Uiso 1 1 calc R
C18 C 0.6750(13) 0.5093(7) 0.0372(3) 0.056(3) Uani 1 1 d .
H18D H 0.7380 0.4558 0.0348 0.084 Uiso 1 1 calc R
H18E H 0.7503 0.5551 0.0460 0.084 Uiso 1 1 calc R
H18F H 0.6265 0.5241 0.0109 0.084 Uiso 1 1 calc R
C19 C 0.4598(12) 0.5592(6) 0.1771(3) 0.041(2) Uani 1 1 d .
H19D H 0.5662 0.5904 0.1765 0.062 Uiso 1 1 calc R
H19E H 0.4655 0.5138 0.1975 0.062 Uiso 1 1 calc R
H19F H 0.3690 0.5988 0.1839 0.062 Uiso 1 1 calc R
C21 C 0.0336(10) 0.5491(5) 0.1822(2) 0.0264(18) Uani 1 1 d .
C22 C -0.0151(11) 0.5589(5) 0.2232(2) 0.031(2) Uani 1 1 d .
C23 C -0.1082(11) 0.6292(5) 0.2347(3) 0.033(2) Uani 1 1 d .
H23 H -0.1416 0.6342 0.2622 0.039 Uiso 1 1 calc R
C24 C -0.1548(10) 0.6923(5) 0.2080(2) 0.033(2) Uani 1 1 d .
C25 C -0.1042(10) 0.6831(5) 0.1677(2) 0.0341(19) Uani 1 1 d .
H25 H -0.1326 0.7266 0.1489 0.041 Uiso 1 1 calc R
C26 C -0.0136(10) 0.6125(5) 0.1543(2) 0.0285(18) Uani 1 1 d .
C27 C 0.0303(14) 0.4932(6) 0.2552(2) 0.043(2) Uani 1 1 d .
H27D H -0.0087 0.5129 0.2817 0.065 Uiso 1 1 calc R
H27E H 0.1520 0.4858 0.2558 0.065 Uiso 1 1 calc R
H27F H -0.0231 0.4385 0.2487 0.065 Uiso 1 1 calc R
C28 C -0.2567(13) 0.7689(5) 0.2222(3) 0.045(2) Uani 1 1 d .
H28D H -0.3560 0.7488 0.2368 0.068 Uiso 1 1 calc R
H28E H -0.2915 0.8028 0.1987 0.068 Uiso 1 1 calc R
H28F H -0.1883 0.8043 0.2402 0.068 Uiso 1 1 calc R
C29 C 0.0275(13) 0.6089(6) 0.1094(2) 0.040(2) Uani 1 1 d .
H29D H 0.1479 0.6177 0.1056 0.060 Uiso 1 1 calc R
H29E H -0.0345 0.6538 0.0952 0.060 Uiso 1 1 calc R
H29F H -0.0043 0.5529 0.0986 0.060 Uiso 1 1 calc R

loop_
_atom_site_aniso_label
_atom_site_aniso_U_11
_atom_site_aniso_U_22
_atom_site_aniso_U_33
_atom_site_aniso_U_23
_atom_site_aniso_U_13
_atom_site_aniso_U_12
Br1A 0.0390(5) 0.0425(5) 0.0401(5) 0.0096(4) 0.0017(4) -0.0072(4)
P1A 0.0296(13) 0.0267(11) 0.0267(10) 0.0005(9) -0.0009(9) -0.0014(9)
C1A 0.026(5) 0.033(5) 0.031(4) 0.005(4) 0.005(4) 0.006(4)
C6A 0.039(6) 0.030(5) 0.038(5) -0.007(4) 0.001(4) 0.001(4)
C4A 0.039(6) 0.042(5) 0.048(5) 0.016(5) -0.009(5) 0.007(4)
C3A 0.031(6) 0.043(6) 0.051(6) 0.001(5) 0.006(4) -0.001(4)
C5A 0.045(6) 0.023(4) 0.041(5) 0.012(4) -0.001(4) 0.003(4)
C2A 0.030(5) 0.028(4) 0.036(4) 0.001(3) 0.003(4) -0.004(4)
C11A 0.024(4) 0.020(4) 0.030(4) 0.003(3) 0.003(3) 0.003(3)
C12A 0.033(5) 0.028(5) 0.029(4) -0.001(3) 0.002(4) 0.008(4)
C13A 0.037(5) 0.031(5) 0.033(5) 0.004(4) 0.000(4) 0.001(4)
C14A 0.026(5) 0.040(5) 0.039(5) 0.014(4) -0.006(4) -0.005(4)
C15A 0.032(5) 0.027(4) 0.035(4) 0.003(4) -0.007(4) 0.000(3)
C16A 0.029(5) 0.027(4) 0.036(5) 0.008(4) -0.001(4) 0.005(4)
C17A 0.047(6) 0.038(5) 0.033(5) -0.002(4) 0.008(4) -0.004(5)
C18A 0.043(6) 0.051(6) 0.038(5) 0.014(4) 0.011(5) 0.000(5)
C19A 0.048(6) 0.030(5) 0.033(4) -0.005(4) 0.001(4) -0.009(4)
C21A 0.037(5) 0.025(4) 0.027(4) -0.001(3) -0.003(4) -0.002(4)
C22A 0.035(5) 0.025(4) 0.033(4) 0.000(4) -0.003(4) -0.002(4)
C23A 0.032(5) 0.030(5) 0.042(5) 0.005(4) -0.009(4) 0.003(4)
C24A 0.039(6) 0.029(5) 0.046(5) -0.009(4) 0.002(4) -0.002(4)
C25A 0.045(6) 0.029(4) 0.030(4) -0.008(4) 0.002(4) -0.009(4)
C26A 0.032(5) 0.026(4) 0.030(4) -0.001(3) 0.000(4) -0.004(4)
C27A 0.038(6) 0.048(6) 0.031(5) -0.003(4) -0.003(4) 0.003(5)
C28A 0.046(7) 0.067(7) 0.060(6) -0.023(5) 0.013(5) 0.014(5)
C29A 0.038(6) 0.052(6) 0.023(4) 0.000(4) -0.006(4) 0.007(4)
Br1 0.0440(5) 0.0355(4) 0.0465(5) 0.0046(4) 0.0013(4) 0.0118(5)
P1 0.0311(13) 0.0287(11) 0.0290(11) 0.0022(9) 0.0004(9) 0.0001(10)
C1 0.035(5) 0.030(4) 0.023(4) 0.004(4) -0.001(4) 0.002(4)
C6 0.033(5) 0.038(5) 0.026(4) 0.002(4) 0.003(4) -0.001(4)
C5 0.044(6) 0.034(5) 0.042(5) 0.000(4) 0.011(5) -0.001(4)
C4 0.040(6) 0.034(4) 0.043(5) -0.006(4) 0.006(4) -0.006(5)
C3 0.033(5) 0.034(5) 0.053(5) 0.001(4) -0.003(4) 0.000(4)
C2 0.034(5) 0.035(5) 0.043(5) 0.007(4) -0.002(5) 0.000(4)
C11 0.023(5) 0.028(4) 0.031(4) 0.002(3) 0.003(3) 0.007(3)
C12 0.034(5) 0.032(4) 0.031(4) 0.008(3) -0.004(4) 0.006(4)
C13 0.042(6) 0.054(6) 0.032(5) 0.005(4) -0.001(4) 0.015(5)
C14 0.043(6) 0.055(6) 0.036(5) 0.020(5) 0.007(4) 0.008(5)
C15 0.023(5) 0.040(5) 0.046(5) 0.012(4) 0.002(4) -0.001(4)
C16 0.037(6) 0.035(5) 0.032(5) 0.005(4) -0.002(4) 0.001(4)
C17 0.045(6) 0.040(5) 0.032(5) -0.002(4) -0.002(4) -0.005(5)
C18 0.034(6) 0.091(8) 0.042(5) 0.007(5) 0.007(5) 0.006(6)
C19 0.031(5) 0.044(6) 0.050(6) 0.001(5) -0.007(4) -0.009(4)
C21 0.031(5) 0.024(4) 0.024(4) -0.004(3) 0.001(3) -0.002(4)
C22 0.036(5) 0.022(4) 0.036(5) 0.004(4) 0.000(4) -0.015(4)
C23 0.027(5) 0.039(5) 0.033(4) -0.007(4) 0.001(4) -0.003(4)
C24 0.027(5) 0.029(5) 0.042(5) 0.002(4) -0.001(4) -0.003(4)
C25 0.030(5) 0.035(5) 0.038(5) 0.005(4) -0.009(4) 0.000(4)
C26 0.028(5) 0.032(4) 0.025(4) 0.000(4) -0.005(4) 0.000(4)
C27 0.055(7) 0.049(6) 0.026(4) 0.008(4) 0.001(4) 0.012(5)
C28 0.049(6) 0.038(5) 0.049(5) -0.005(4) -0.002(5) 0.011(5)
C29 0.055(7) 0.041(5) 0.024(4) 0.006(4) -0.004(4) 0.008(5)

loop_
_atom_type_symbol
_atom_type_description
_atom_type_scat_dispersion_real
_atom_type_scat_dispersion_imag
_atom_type_scat_source
C C 0.0033 0.0016 'International Tables Vol C Tables 4.2.6.8 and 6.1.1.4'
H H 0.0000 0.0000 'International Tables Vol C Tables 4.2.6.8 and 6.1.1.4'
P P 0.1023 0.0942 'International Tables Vol C Tables 4.2.6.8 and 6.1.1.4'
Br Br -0.2901 2.4595 'International Tables Vol C Tables 4.2.6.8 and 6.1.1.4'

loop_
_geom_angle_atom_site_label_1
_geom_angle_atom_site_label_2
_geom_angle_atom_site_label_3
_geom_angle
C1A P1A C21A 110.5(4)
C1A P1A C11A 103.1(4)
C21A P1A C11A 105.6(4)
C2A C1A C6A 116.2(8)
C2A C1A P1A 122.4(6)
C6A C1A P1A 120.9(7)
C5A C6A C1A 123.1(8)
C5A C6A Br1A 117.2(6)
C1A C6A Br1A 119.8(7)
C3A C4A C5A 119.2(8)
C3A C4A H4A 120.4
C5A C4A H4A 120.4
C4A C3A C2A 121.4(9)
C4A C3A H3A 119.3
C2A C3A H3A 119.3
C6A C5A C4A 118.9(8)
C6A C5A H5A 120.6
C4A C5A H5A 120.6
C3A C2A C1A 121.3(8)
C3A C2A H2A 119.3
C1A C2A H2A 119.3
C12A C11A C16A 118.7(7)
C12A C11A P1A 114.9(6)
C16A C11A P1A 126.4(6)
C13A C12A C11A 120.1(8)
C13A C12A C17A 117.5(7)
C11A C12A C17A 122.4(7)
C12A C13A C14A 122.5(8)
C12A C13A H13A 118.7
C14A C13A H13A 118.7
C15A C14A C13A 116.8(7)
C15A C14A C18A 121.6(8)
C13A C14A C18A 121.6(8)
C14A C15A C16A 123.3(8)
C14A C15A H15A 118.3
C16A C15A H15A 118.3
C15A C16A C11A 118.6(7)
C15A C16A C19A 117.1(7)
C11A C16A C19A 124.4(7)
C12A C17A H17A 109.5
C12A C17A H17B 109.5
H17A C17A H17B 109.5
C12A C17A H17C 109.5
H17A C17A H17C 109.5
H17B C17A H17C 109.5
C14A C18A H18A 109.5
C14A C18A H18B 109.5
H18A C18A H18B 109.5
C14A C18A H18C 109.5
H18A C18A H18C 109.5
H18B C18A H18C 109.5
C16A C19A H19A 109.5
C16A C19A H19B 109.5
H19A C19A H19B 109.5
C16A C19A H19C 109.5
H19A C19A H19C 109.5
H19B C19A H19C 109.5
C26A C21A C22A 117.9(8)
C26A C21A P1A 129.6(7)
C22A C21A P1A 112.5(5)
C23A C22A C21A 119.3(7)
C23A C22A C27A 118.2(8)
C21A C22A C27A 122.5(8)
C22A C23A C24A 123.7(8)
C22A C23A H23A 118.2
C24A C23A H23A 118.2
C23A C24A C25A 116.1(8)
C23A C24A C28A 121.9(9)
C25A C24A C28A 121.9(8)
C26A C25A C24A 122.7(8)
C26A C25A H25A 118.6
C24A C25A H25A 118.6
C25A C26A C21A 120.3(8)
C25A C26A C29A 116.0(7)
C21A C26A C29A 123.7(8)
C22A C27A H27A 109.5
C22A C27A H27B 109.5
H27A C27A H27B 109.5
C22A C27A H27C 109.5
H27A C27A H27C 109.5
H27B C27A H27C 109.5
C24A C28A H28A 109.5
C24A C28A H28B 109.5
H28A C28A H28B 109.5
C24A C28A H28C 109.5
H28A C28A H28C 109.5
H28B C28A H28C 109.5
C26A C29A H29A 109.5
C26A C29A H29B 109.5
H29A C29A H29B 109.5
C26A C29A H29C 109.5
H29A C29A H29C 109.5
H29B C29A H29C 109.5
C11 P1 C1 110.6(4)
C11 P1 C21 107.9(3)
C1 P1 C21 100.5(4)
C2 C1 C6 115.9(8)
C2 C1 P1 124.3(6)
C6 C1 P1 119.1(7)
C5 C6 C1 121.6(8)
C5 C6 Br1 117.9(6)
C1 C6 Br1 120.5(6)
C4 C5 C6 120.4(8)
C4 C5 H5 119.8
C6 C5 H5 119.8
C5 C4 C3 119.0(9)
C5 C4 H4 120.5
C3 C4 H4 120.5
C2 C3 C4 120.7(9)
C2 C3 H3 119.7
C4 C3 H3 119.7
C3 C2 C1 122.4(8)
C3 C2 H2 118.8
C1 C2 H2 118.8
C16 C11 C12 119.5(7)
C16 C11 P1 112.6(6)
C12 C11 P1 127.6(6)
C13 C12 C11 117.2(8)
C13 C12 C17 118.2(7)
C11 C12 C17 124.6(8)
C14 C13 C12 123.6(8)
C14 C13 H13 118.2
C12 C13 H13 118.2
C13 C14 C15 118.0(9)
C13 C14 C18 121.3(9)
C15 C14 C18 120.7(9)
C16 C15 C14 121.2(9)
C16 C15 H15 119.4
C14 C15 H15 119.4
C15 C16 C11 120.4(8)
C15 C16 C19 116.5(8)
C11 C16 C19 123.2(8)
C12 C17 H17D 109.5
C12 C17 H17E 109.5
H17D C17 H17E 109.5
C12 C17 H17F 109.5
H17D C17 H17F 109.5
H17E C17 H17F 109.5
C14 C18 H18D 109.5
C14 C18 H18E 109.5
H18D C18 H18E 109.5
C14 C18 H18F 109.5
H18D C18 H18F 109.5
H18E C18 H18F 109.5
C16 C19 H19D 109.5
C16 C19 H19E 109.5
H19D C19 H19E 109.5
C16 C19 H19F 109.5
H19D C19 H19F 109.5
H19E C19 H19F 109.5
C26 C21 C22 118.5(7)
C26 C21 P1 127.6(6)
C22 C21 P1 113.9(6)
C23 C22 C21 119.7(8)
C23 C22 C27 118.5(8)
C21 C22 C27 121.8(8)
C24 C23 C22 122.7(8)
C24 C23 H23 118.6
C22 C23 H23 118.6
C23 C24 C25 117.3(8)
C23 C24 C28 120.7(7)
C25 C24 C28 121.9(7)
C26 C25 C24 122.4(8)
C26 C25 H25 118.8
C24 C25 H25 118.8
C25 C26 C21 119.3(7)
C25 C26 C29 116.9(7)
C21 C26 C29 123.8(7)
C22 C27 H27D 109.5
C22 C27 H27E 109.5
H27D C27 H27E 109.5
C22 C27 H27F 109.5
H27D C27 H27F 109.5
H27E C27 H27F 109.5
C24 C28 H28D 109.5
C24 C28 H28E 109.5
H28D C28 H28E 109.5
C24 C28 H28F 109.5
H28D C28 H28F 109.5
H28E C28 H28F 109.5
C26 C29 H29D 109.5
C26 C29 H29E 109.5
H29D C29 H29E 109.5
C26 C29 H29F 109.5
H29D C29 H29F 109.5
H29E C29 H29F 109.5

loop_
_geom_bond_atom_site_label_1
_geom_bond_atom_site_label_2
_geom_bond_distance
Br1A C6A 1.934(9)
P1A C1A 1.843(8)
P1A C21A 1.845(8)
P1A C11A 1.851(8)
C1A C2A 1.395(12)
C1A C6A 1.396(12)
C6A C5A 1.372(12)
C4A C3A 1.367(12)
C4A C5A 1.396(12)
C4A H4A 0.9500
C3A C2A 1.371(12)
C3A H3A 0.9500
C5A H5A 0.9500
C2A H2A 0.9500
C11A C12A 1.409(11)
C11A C16A 1.413(11)
C12A C13A 1.373(11)
C12A C17A 1.510(11)
C13A C14A 1.402(12)
C13A H13A 0.9500
C14A C15A 1.371(11)
C14A C18A 1.517(11)
C15A C16A 1.403(11)
C15A H15A 0.9500
C16A C19A 1.517(11)
C17A H17A 0.9800
C17A H17B 0.9800
C17A H17C 0.9800
C18A H18A 0.9800
C18A H18B 0.9800
C18A H18C 0.9800
C19A H19A 0.9800
C19A H19B 0.9800
C19A H19C 0.9800
C21A C26A 1.405(10)
C21A C22A 1.428(11)
C22A C23A 1.369(12)
C22A C27A 1.520(11)
C23A C24A 1.387(12)
C23A H23A 0.9500
C24A C25A 1.401(12)
C24A C28A 1.509(12)
C25A C26A 1.372(11)
C25A H25A 0.9500
C26A C29A 1.514(11)
C27A H27A 0.9800
C27A H27B 0.9800
C27A H27C 0.9800
C28A H28A 0.9800
C28A H28B 0.9800
C28A H28C 0.9800
C29A H29A 0.9800
C29A H29B 0.9800
C29A H29C 0.9800
Br1 C6 1.916(9)
P1 C11 1.834(8)
P1 C1 1.844(9)
P1 C21 1.851(8)
C1 C2 1.392(12)
C1 C6 1.410(11)
C6 C5 1.389(12)
C5 C4 1.359(12)
C5 H5 0.9500
C4 C3 1.394(12)
C4 H4 0.9500
C3 C2 1.357(12)
C3 H3 0.9500
C2 H2 0.9500
C11 C16 1.403(12)
C11 C12 1.424(10)
C12 C13 1.408(12)
C12 C17 1.503(12)
C13 C14 1.371(14)
C13 H13 0.9500
C14 C15 1.394(13)
C14 C18 1.534(12)
C15 C16 1.389(12)
C15 H15 0.9500
C16 C19 1.508(12)
C17 H17D 0.9800
C17 H17E 0.9800
C17 H17F 0.9800
C18 H18D 0.9800
C18 H18E 0.9800
C18 H18F 0.9800
C19 H19D 0.9800
C19 H19E 0.9800
C19 H19F 0.9800
C21 C26 1.405(11)
C21 C22 1.421(11)
C22 C23 1.381(12)
C22 C27 1.518(11)
C23 C24 1.375(11)
C23 H23 0.9500
C24 C25 1.399(11)
C24 C28 1.522(11)
C25 C26 1.394(11)
C25 H25 0.9500
C26 C29 1.521(11)
C27 H27D 0.9800
C27 H27E 0.9800
C27 H27F 0.9800
C28 H28D 0.9800
C28 H28E 0.9800
C28 H28F 0.9800
C29 H29D 0.9800
C29 H29E 0.9800
C29 H29F 0.9800

loop_
_geom_torsion_atom_site_label_1
_geom_torsion_atom_site_label_2
_geom_torsion_atom_site_label_3
_geom_torsion_atom_site_label_4
_geom_torsion
C21A P1A C1A C2A 109.7(7)
C11A P1A C1A C2A -2.8(8)
C21A P1A C1A C6A -79.5(8)
C11A P1A C1A C6A 168.1(7)
C2A C1A C6A C5A -0.4(13)
P1A C1A C6A C5A -171.9(7)
C2A C1A C6A Br1A -179.8(6)
P1A C1A C6A Br1A 8.8(10)
C5A C4A C3A C2A -0.1(14)
C1A C6A C5A C4A -0.1(13)
Br1A C6A C5A C4A 179.3(7)
C3A C4A C5A C6A 0.4(14)
C4A C3A C2A C1A -0.4(13)
C6A C1A C2A C3A 0.7(12)
P1A C1A C2A C3A 172.0(7)
C1A P1A C11A C12A -98.2(7)
C21A P1A C11A C12A 145.8(6)
C1A P1A C11A C16A 82.7(8)
C21A P1A C11A C16A -33.3(8)
C16A C11A C12A C13A 1.8(12)
P1A C11A C12A C13A -177.4(7)
C16A C11A C12A C17A -178.8(8)
P1A C11A C12A C17A 2.0(11)
C11A C12A C13A C14A -0.9(13)
C17A C12A C13A C14A 179.6(8)
C12A C13A C14A C15A -0.8(13)
C12A C13A C14A C18A 178.3(8)
C13A C14A C15A C16A 1.6(12)
C18A C14A C15A C16A -177.5(8)
C14A C15A C16A C11A -0.7(12)
C14A C15A C16A C19A 178.6(8)
C12A C11A C16A C15A -1.0(12)
P1A C11A C16A C15A 178.1(6)
C12A C11A C16A C19A 179.7(8)
P1A C11A C16A C19A -1.2(12)
C1A P1A C21A C26A -1.6(9)
C11A P1A C21A C26A 109.2(8)
C1A P1A C21A C22A 175.2(6)
C11A P1A C21A C22A -74.0(6)
C26A C21A C22A C23A -2.9(12)
P1A C21A C22A C23A 179.9(6)
C26A C21A C22A C27A 175.0(8)
P1A C21A C22A C27A -2.2(10)
C21A C22A C23A C24A 3.3(13)
C27A C22A C23A C24A -174.7(8)
C22A C23A C24A C25A -1.1(14)
C22A C23A C24A C28A -178.8(9)
C23A C24A C25A C26A -1.4(13)
C28A C24A C25A C26A 176.3(8)
C24A C25A C26A C21A 1.6(13)
C24A C25A C26A C29A -176.5(8)
C22A C21A C26A C25A 0.6(11)
P1A C21A C26A C25A 177.2(6)
C22A C21A C26A C29A 178.5(7)
P1A C21A C26A C29A -4.8(12)
C11 P1 C1 C2 -110.0(8)
C21 P1 C1 C2 3.8(8)
C11 P1 C1 C6 79.9(7)
C21 P1 C1 C6 -166.3(7)
C2 C1 C6 C5 2.2(13)
P1 C1 C6 C5 173.2(6)
C2 C1 C6 Br1 178.4(6)
P1 C1 C6 Br1 -10.7(10)
C1 C6 C5 C4 -1.5(13)
Br1 C6 C5 C4 -177.7(7)
C6 C5 C4 C3 0.4(13)
C5 C4 C3 C2 -0.1(13)
C4 C3 C2 C1 0.9(14)
C6 C1 C2 C3 -2.0(13)
P1 C1 C2 C3 -172.4(7)
C1 P1 C11 C16 -173.9(6)
C21 P1 C11 C16 77.1(7)
C1 P1 C11 C12 0.2(8)
C21 P1 C11 C12 -108.8(7)
C16 C11 C12 C13 1.8(11)
P1 C11 C12 C13 -171.9(6)
C16 C11 C12 C17 -176.9(8)
P1 C11 C12 C17 9.4(12)
C11 C12 C13 C14 -1.0(13)
C17 C12 C13 C14 177.8(8)
C12 C13 C14 C15 -1.9(14)
C12 C13 C14 C18 176.8(8)
C13 C14 C15 C16 4.2(13)
C18 C14 C15 C16 -174.5(8)
C14 C15 C16 C11 -3.5(13)
C14 C15 C16 C19 175.7(8)
C12 C11 C16 C15 0.4(12)
P1 C11 C16 C15 175.0(7)
C12 C11 C16 C19 -178.8(8)
P1 C11 C16 C19 -4.2(11)
C11 P1 C21 C26 25.6(9)
C1 P1 C21 C26 -90.2(8)
C11 P1 C21 C22 -154.3(6)
C1 P1 C21 C22 89.9(6)
C26 C21 C22 C23 0.7(12)
P1 C21 C22 C23 -179.4(6)
C26 C21 C22 C27 179.7(8)
P1 C21 C22 C27 -0.4(11)
C21 C22 C23 C24 -1.2(13)
C27 C22 C23 C24 179.7(8)
C22 C23 C24 C25 0.1(13)
C22 C23 C24 C28 -179.6(8)
C23 C24 C25 C26 1.5(12)
C28 C24 C25 C26 -178.7(8)
C24 C25 C26 C21 -2.0(13)
C24 C25 C26 C29 177.7(8)
C22 C21 C26 C25 0.9(12)
P1 C21 C26 C25 -179.0(6)
C22 C21 C26 C29 -178.8(8)
P1 C21 C26 C29 1.3(13)
